data_2238087
loop_
_publ_author_name
'Cui, Liang-Yan'
'He, Yan'
'Fan, Xue-Sen'

_publ_section_title
;
 3,4-Dihydro-1<i>H</i>-benzo[<i>c</i>]chromene-1,6(2<i>H</i>)-dione
;
_journal_coeditor_code XU5693
_journal_issue 5
_journal_name_full 'Acta Crystallographica Section E'
_journal_page_first o754
_journal_paper_doi 10.1107/S1600536813010210
_journal_volume 69
_journal_year 2013
_chemical_formula_iupac 'C13 H10 O3'
_chemical_formula_moiety 'C13 H10 O3'
_chemical_formula_sum 'C13 H10 O3'
_chemical_formula_weight 214.21
_chemical_name_systematic
;
3,4-Dihydro-1<i>H</i>-benzo[<i>c</i>]chromene-1,6(2<i>H</i>)-dione
;
_space_group_IT_number 14
_symmetry_cell_setting monoclinic
_symmetry_space_group_name_Hall '-P 2ybc'
_symmetry_space_group_name_H-M 'P 1 21/c 1'
_atom_sites_solution_hydrogens geom
_atom_sites_solution_primary direct
_atom_sites_solution_secondary difmap
_audit_creation_method SHELXL-97
_cell_angle_alpha 90.00
_cell_angle_beta 97.439(4)
_cell_angle_gamma 90.00
_cell_formula_units_Z 4
_cell_length_a 8.234(3)
_cell_length_b 10.199(3)
_cell_length_c 11.927(4)
_cell_measurement_reflns_used 2699
_cell_measurement_temperature 296(2)
_cell_measurement_theta_max 27.2
_cell_measurement_theta_min 2.5
_cell_volume 993.2(6)
_computing_cell_refinement 'SAINT (Bruker, 2007)'
_computing_data_collection 'SMART (Bruker, 2007)'
_computing_data_reduction 'SAINT (Bruker, 2007)'
_computing_molecular_graphics 'SHELXTL (Sheldrick, 2008)'
_computing_publication_material 'SHELXTL (Sheldrick, 2008)'
_computing_structure_refinement 'SHELXTL (Sheldrick, 2008)'
_computing_structure_solution 'SHELXTL (Sheldrick, 2008)'
_diffrn_ambient_temperature 296(2)
_diffrn_measured_fraction_theta_full 0.997
_diffrn_measured_fraction_theta_max 0.997
_diffrn_measurement_device_type 'Bruker SMART 1000 CCD area-detector'
_diffrn_measurement_method '\f and \w'
_diffrn_radiation_monochromator graphite
_diffrn_radiation_source 'fine-focus sealed tube'
_diffrn_radiation_type 'Mo K\a'
_diffrn_radiation_wavelength 0.71073
_diffrn_reflns_av_R_equivalents 0.0266
_diffrn_reflns_av_sigmaI/netI 0.0268
_diffrn_reflns_limit_h_max 9
_diffrn_reflns_limit_h_min -9
_diffrn_reflns_limit_k_max 12
_diffrn_reflns_limit_k_min -12
_diffrn_reflns_limit_l_max 14
_diffrn_reflns_limit_l_min -14
_diffrn_reflns_number 6998
_diffrn_reflns_theta_full 25.49
_diffrn_reflns_theta_max 25.49
_diffrn_reflns_theta_min 2.49
_diffrn_standards_interval_count 0
_diffrn_standards_interval_time 0
_diffrn_standards_number 0
_exptl_absorpt_coefficient_mu 0.102
_exptl_absorpt_correction_type none
_exptl_crystal_colour colorless
_exptl_crystal_density_diffrn 1.433
_exptl_crystal_density_method 'not measured'
_exptl_crystal_description block
_exptl_crystal_F_000 448
_exptl_crystal_size_max 0.47
_exptl_crystal_size_mid 0.41
_exptl_crystal_size_min 0.31
_refine_diff_density_max 0.325
_refine_diff_density_min -0.291
_refine_ls_extinction_method none
_refine_ls_goodness_of_fit_ref 1.175
_refine_ls_hydrogen_treatment constr
_refine_ls_matrix_type full
_refine_ls_number_parameters 145
_refine_ls_number_reflns 1843
_refine_ls_number_restraints 0
_refine_ls_restrained_S_all 1.175
_refine_ls_R_factor_all 0.0860
_refine_ls_R_factor_gt 0.0770
_refine_ls_shift/su_max 0.000
_refine_ls_shift/su_mean 0.000
_refine_ls_structure_factor_coef Fsqd
_refine_ls_weighting_details 'calc w=1/[\s^2^(Fo^2^)+(0.0741P)^2^+2.0297P] where P=(Fo^2^+2Fc^2^)/3'
_refine_ls_weighting_scheme calc
_refine_ls_wR_factor_gt 0.2238
_refine_ls_wR_factor_ref 0.2293
_reflns_number_gt 1517
_reflns_number_total 1843
_reflns_threshold_expression I>2sigma(I)
_cod_data_source_file xu5693.cif
_cod_data_source_block I
_cod_original_cell_volume 993.1(6)
_cod_original_sg_symbol_H-M 'P 21/c'
_cod_database_code 2238087
_cod_database_fobs_code 2238087

loop_
_symmetry_equiv_pos_as_xyz
'x, y, z'
'-x, y+1/2, -z+1/2'
'-x, -y, -z'
'x, -y-1/2, z-1/2'

loop_
_atom_site_type_symbol
_atom_site_label
_atom_site_fract_x
_atom_site_fract_y
_atom_site_fract_z
_atom_site_U_iso_or_equiv
_atom_site_adp_type
_atom_site_calc_flag
_atom_site_refinement_flags
_atom_site_occupancy
_atom_site_symmetry_multiplicity
C C1 0.1515(4) 0.4254(4) 0.4108(3) 0.0372(8) Uani d . 1 1
C C2 0.0900(5) 0.2983(4) 0.3970(4) 0.0462(10) Uani d . 1 1
H H2 0.0294 0.2737 0.3290 0.055 Uiso calc R 1 1
C C3 0.1189(5) 0.2095(4) 0.4836(4) 0.0556(11) Uani d . 1 1
H H3 0.0797 0.1242 0.4741 0.067 Uiso calc R 1 1
C C4 0.2063(6) 0.2472(5) 0.5847(4) 0.0577(12) Uani d . 1 1
H H4 0.2239 0.1871 0.6437 0.069 Uiso calc R 1 1
C C5 0.2681(5) 0.3725(4) 0.6002(3) 0.0494(10) Uani d . 1 1
H H5 0.3266 0.3958 0.6693 0.059 Uiso calc R 1 1
C C6 0.2435(4) 0.4652(4) 0.5127(3) 0.0361(8) Uani d . 1 1
C C7 0.1173(5) 0.5166(4) 0.3171(3) 0.0409(9) Uani d . 1 1
C C8 0.2628(4) 0.6829(4) 0.4336(3) 0.0388(9) Uani d . 1 1
C C9 0.3044(4) 0.6001(4) 0.5209(3) 0.0364(8) Uani d . 1 1
C C10 0.4169(5) 0.6504(4) 0.6187(3) 0.0448(10) Uani d . 1 1
C C11 0.4572(6) 0.7945(5) 0.6214(4) 0.0575(12) Uani d . 1 1
H H11A 0.4649 0.8249 0.6990 0.069 Uiso calc R 1 1
H H11B 0.5640 0.8061 0.5967 0.069 Uiso calc R 1 1
C C12 0.3362(5) 0.8789(4) 0.5496(4) 0.0522(11) Uani d . 1 1
H H12A 0.3787 0.9675 0.5474 0.063 Uiso calc R 1 1
H H12B 0.2345 0.8823 0.5824 0.063 Uiso calc R 1 1
C C13 0.3036(6) 0.8247(4) 0.4302(4) 0.0517(11) Uani d . 1 1
H H13A 0.2133 0.8719 0.3880 0.062 Uiso calc R 1 1
H H13B 0.3998 0.8366 0.3922 0.062 Uiso calc R 1 1
O O1 0.0424(4) 0.4948(3) 0.2258(2) 0.0618(9) Uani d . 1 1
O O2 0.1742(3) 0.6438(3) 0.3351(2) 0.0457(7) Uani d . 1 1
O O3 0.4831(4) 0.5785(3) 0.6928(2) 0.0663(10) Uani d . 1 1

loop_
_atom_site_aniso_label
_atom_site_aniso_U_11
_atom_site_aniso_U_22
_atom_site_aniso_U_33
_atom_site_aniso_U_12
_atom_site_aniso_U_13
_atom_site_aniso_U_23
C1 0.0344(18) 0.038(2) 0.0388(19) 0.0033(15) 0.0045(14) -0.0020(15)
C2 0.039(2) 0.043(2) 0.055(2) -0.0017(17) 0.0025(17) -0.0056(18)
C3 0.050(2) 0.040(2) 0.078(3) -0.0044(19) 0.010(2) 0.006(2)
C4 0.063(3) 0.051(3) 0.059(3) 0.002(2) 0.009(2) 0.018(2)
C5 0.053(2) 0.052(2) 0.041(2) 0.001(2) 0.0006(18) 0.0082(18)
C6 0.0314(18) 0.041(2) 0.0354(18) 0.0056(15) 0.0039(14) 0.0009(15)
C7 0.045(2) 0.041(2) 0.0347(19) 0.0033(16) -0.0020(16) -0.0043(16)
C8 0.0409(19) 0.039(2) 0.0356(18) 0.0035(16) 0.0010(15) -0.0034(15)
C9 0.0349(18) 0.040(2) 0.0346(18) 0.0041(15) 0.0049(14) -0.0041(15)
C10 0.042(2) 0.055(2) 0.037(2) -0.0001(18) 0.0021(16) -0.0071(18)
C11 0.052(2) 0.064(3) 0.055(3) -0.011(2) 0.000(2) -0.016(2)
C12 0.052(2) 0.041(2) 0.064(3) -0.0074(19) 0.009(2) -0.012(2)
C13 0.061(3) 0.038(2) 0.055(2) -0.0033(19) 0.004(2) 0.0006(19)
O1 0.081(2) 0.0545(19) 0.0429(16) 0.0025(16) -0.0182(15) -0.0078(14)
O2 0.0594(17) 0.0378(15) 0.0365(14) 0.0017(12) -0.0069(12) -0.0001(11)
O3 0.074(2) 0.076(2) 0.0433(17) -0.0031(18) -0.0168(15) 0.0024(16)

loop_
_atom_type_symbol
_atom_type_description
_atom_type_scat_dispersion_real
_atom_type_scat_dispersion_imag
_atom_type_scat_source
C C 0.0033 0.0016 'International Tables Vol C Tables 4.2.6.8 and 6.1.1.4'
H H 0.0000 0.0000 'International Tables Vol C Tables 4.2.6.8 and 6.1.1.4'
O O 0.0106 0.0060 'International Tables Vol C Tables 4.2.6.8 and 6.1.1.4'

loop_
_geom_angle_atom_site_label_1
_geom_angle_atom_site_label_2
_geom_angle_atom_site_label_3
_geom_angle
C2 C1 C6 121.2(3)
C2 C1 C7 118.3(3)
C6 C1 C7 120.6(3)
C3 C2 C1 120.1(4)
C3 C2 H2 120.0
C1 C2 H2 120.0
C2 C3 C4 119.7(4)
C2 C3 H3 120.2
C4 C3 H3 120.2
C3 C4 C5 121.2(4)
C3 C4 H4 119.4
C5 C4 H4 119.4
C4 C5 C6 120.6(4)
C4 C5 H5 119.7
C6 C5 H5 119.7
C5 C6 C1 117.2(4)
C5 C6 C9 124.6(3)
C1 C6 C9 118.1(3)
O1 C7 O2 115.9(3)
O1 C7 C1 127.2(4)
O2 C7 C1 116.9(3)
C9 C8 O2 122.5(3)
C9 C8 C13 126.5(3)
O2 C8 C13 111.0(3)
C8 C9 C6 119.1(3)
C8 C9 C10 117.4(3)
C6 C9 C10 123.5(3)
O3 C10 C9 122.4(4)
O3 C10 C11 119.6(4)
C9 C10 C11 117.9(4)
C12 C11 C10 114.8(3)
C12 C11 H11A 108.6
C10 C11 H11A 108.6
C12 C11 H11B 108.6
C10 C11 H11B 108.6
H11A C11 H11B 107.5
C11 C12 C13 110.5(4)
C11 C12 H12A 109.6
C13 C12 H12A 109.6
C11 C12 H12B 109.6
C13 C12 H12B 109.6
H12A C12 H12B 108.1
C8 C13 C12 110.0(3)
C8 C13 H13A 109.7
C12 C13 H13A 109.7
C8 C13 H13B 109.7
C12 C13 H13B 109.7
H13A C13 H13B 108.2
C8 O2 C7 122.7(3)

loop_
_geom_bond_atom_site_label_1
_geom_bond_atom_site_label_2
_geom_bond_distance
C1 C2 1.393(5)
C1 C6 1.406(5)
C1 C7 1.454(5)
C2 C3 1.372(6)
C2 H2 0.9300
C3 C4 1.376(6)
C3 H3 0.9300
C4 C5 1.379(6)
C4 H4 0.9300
C5 C6 1.403(5)
C5 H5 0.9300
C6 C9 1.463(5)
C7 O1 1.201(4)
C7 O2 1.387(5)
C8 C9 1.349(5)
C8 O2 1.360(4)
C8 C13 1.486(5)
C9 C10 1.484(5)
C10 O3 1.222(5)
C10 C11 1.506(6)
C11 C12 1.499(6)
C11 H11A 0.9700
C11 H11B 0.9700
C12 C13 1.519(6)
C12 H12A 0.9700
C12 H12B 0.9700
C13 H13A 0.9700
C13 H13B 0.9700

loop_
_geom_hbond_atom_site_label_D
_geom_hbond_atom_site_label_H
_geom_hbond_atom_site_label_A
_geom_hbond_site_symmetry_A
_geom_hbond_distance_DH
_geom_hbond_distance_HA
_geom_hbond_distance_DA
_geom_hbond_angle_DHA
C11 H11B Cg 3_666 0.97 2.91 3.723(5) 142

loop_
_geom_torsion_atom_site_label_1
_geom_torsion_atom_site_label_2
_geom_torsion_atom_site_label_3
_geom_torsion_atom_site_label_4
_geom_torsion
C6 C1 C2 C3 0.0(6)
C7 C1 C2 C3 -179.7(4)
C1 C2 C3 C4 1.1(6)
C2 C3 C4 C5 -1.1(7)
C3 C4 C5 C6 -0.1(7)
C4 C5 C6 C1 1.2(6)
C4 C5 C6 C9 -179.8(4)
C2 C1 C6 C5 -1.1(5)
C7 C1 C6 C5 178.5(3)
C2 C1 C6 C9 179.8(3)
C7 C1 C6 C9 -0.5(5)
C2 C1 C7 O1 -1.2(6)
C6 C1 C7 O1 179.1(4)
C2 C1 C7 O2 177.4(3)
C6 C1 C7 O2 -2.3(5)
O2 C8 C9 C6 -4.1(5)
C13 C8 C9 C6 175.5(4)
O2 C8 C9 C10 173.2(3)
C13 C8 C9 C10 -7.1(6)
C5 C6 C9 C8 -175.2(4)
C1 C6 C9 C8 3.7(5)
C5 C6 C9 C10 7.6(6)
C1 C6 C9 C10 -173.5(3)
C8 C9 C10 O3 -167.7(4)
C6 C9 C10 O3 9.5(6)
C8 C9 C10 C11 8.5(5)
C6 C9 C10 C11 -174.2(3)
O3 C10 C11 C12 -162.4(4)
C9 C10 C11 C12 21.2(6)
C10 C11 C12 C13 -51.1(5)
C9 C8 C13 C12 -23.3(6)
O2 C8 C13 C12 156.4(3)
C11 C12 C13 C8 50.7(5)
C9 C8 O2 C7 1.1(6)
C13 C8 O2 C7 -178.6(3)
O1 C7 O2 C8 -179.1(4)
C1 C7 O2 C8 2.2(5)
